data_4029690
loop_
_publ_author_name
'Sun, Yin-Wei'
'Xu, Qin'
'Shi, Min'

_publ_section_title
;
 Synthesis of axially chiral gold complexes and their applications in
 asymmetric catalyses.
;
_journal_name_full 'Beilstein journal of organic chemistry'
_journal_page_first 2224
_journal_page_last 2232
_journal_paper_doi 10.3762/bjoc.9.261
_journal_volume 9
_journal_year 2013
_chemical_absolute_configuration ad
_chemical_formula_sum 'C36 H22 Au F6 I N2'
_chemical_formula_weight 920.42
_chemical_name_systematic
; 
 ? 
;
_space_group_IT_number 19
_symmetry_cell_setting orthorhombic
_symmetry_space_group_name_Hall 'P 2ac 2ab'
_symmetry_space_group_name_H-M 'P 21 21 21'
_atom_sites_solution_hydrogens geom
_atom_sites_solution_primary direct
_atom_sites_solution_secondary difmap
_audit_creation_method SHELXL-97
_cell_angle_alpha 90.00
_cell_angle_beta 90.00
_cell_angle_gamma 90.00
_cell_formula_units_Z 4
_cell_length_a 7.6103(5)
_cell_length_b 12.6408(8)
_cell_length_c 34.029(2)
_cell_measurement_reflns_used 4877
_cell_measurement_temperature 293(2)
_cell_measurement_theta_max 43.243
_cell_measurement_theta_min 4.788
_cell_volume 3273.6(4)
_computing_cell_refinement 'Bruker SMART'
_computing_data_collection 'Bruker SMART'
_computing_data_reduction 'Bruker SHELXTL'
_computing_molecular_graphics 'Bruker SHELXTL'
_computing_publication_material 'Bruker SHELXTL'
_computing_structure_refinement 'SHELXL-97 (Sheldrick, 1997)'
_computing_structure_solution 'SHELXS-97 (Sheldrick, 1990)'
_diffrn_ambient_temperature 293(2)
_diffrn_measured_fraction_theta_full 1.000
_diffrn_measured_fraction_theta_max 1.000
_diffrn_measurement_device_type 'CCD area detector'
_diffrn_measurement_method 'phi and omega scans'
_diffrn_radiation_monochromator graphite
_diffrn_radiation_source 'fine-focus sealed tube'
_diffrn_radiation_type MoK\a
_diffrn_radiation_wavelength 0.71073
_diffrn_reflns_av_R_equivalents 0.0369
_diffrn_reflns_av_sigmaI/netI 0.0587
_diffrn_reflns_limit_h_max 9
_diffrn_reflns_limit_h_min -8
_diffrn_reflns_limit_k_max 10
_diffrn_reflns_limit_k_min -15
_diffrn_reflns_limit_l_max 40
_diffrn_reflns_limit_l_min -41
_diffrn_reflns_number 19888
_diffrn_reflns_theta_full 25.99
_diffrn_reflns_theta_max 25.99
_diffrn_reflns_theta_min 1.72
_exptl_absorpt_coefficient_mu 5.499
_exptl_absorpt_correction_T_max 1.00000
_exptl_absorpt_correction_T_min 0.54129
_exptl_absorpt_correction_type empirical
_exptl_absorpt_process_details sadabs
_exptl_crystal_colour colorless
_exptl_crystal_density_diffrn 1.868
_exptl_crystal_density_method 'not measured'
_exptl_crystal_description prismatic
_exptl_crystal_F_000 1752
_exptl_crystal_size_max 0.265
_exptl_crystal_size_mid 0.211
_exptl_crystal_size_min 0.147
_refine_diff_density_max 1.632
_refine_diff_density_min -1.158
_refine_diff_density_rms 0.102
_refine_ls_abs_structure_details 'Flack H D (1983), Acta Cryst. A39, 876-881'
_refine_ls_abs_structure_Flack 0.033(11)
_refine_ls_extinction_coef 0.00014(5)
_refine_ls_extinction_expression Fc^*^=kFc[1+0.001xFc^2^\l^3^/sin(2\q)]^-1/4^
_refine_ls_extinction_method SHELXL
_refine_ls_goodness_of_fit_ref 1.041
_refine_ls_hydrogen_treatment constr
_refine_ls_matrix_type full
_refine_ls_number_parameters 453
_refine_ls_number_reflns 6425
_refine_ls_number_restraints 108
_refine_ls_restrained_S_all 1.051
_refine_ls_R_factor_all 0.0604
_refine_ls_R_factor_gt 0.0482
_refine_ls_shift/su_max 0.001
_refine_ls_shift/su_mean 0.000
_refine_ls_structure_factor_coef Fsqd
_refine_ls_weighting_details 'calc w=1/[\s^2^(Fo^2^)+(0.0306P)^2^+7.8028P] where P=(Fo^2^+2Fc^2^)/3'
_refine_ls_weighting_scheme calc
_refine_ls_wR_factor_gt 0.1072
_refine_ls_wR_factor_ref 0.1131
_reflns_number_gt 5331
_reflns_number_total 6425
_reflns_threshold_expression >2sigma(I)
_cod_data_source_file 1860-5397-9-261-S3.cif
_cod_data_source_block cd212254
_cod_depositor_comments
;
The following automatic conversions were performed:

'_symmetry_cell_setting' value 'Orthorhombic' changed to
'orthorhombic' according to
/usr/data/users/saulius/automatic-downloads/retrospective/Beilstein/lib/dictionaries/cif_core.dic
dictionary named 'cif_core.dic' version 2.4.2 from 2011-04-26.

Automatic conversion script
Id: cif_fix_values 2281 2013-09-26 08:29:07Z andrius 
;
_cod_original_sg_symbol_H-M P2(1)2(1)2(1)
_cod_database_code 4029690

loop_
_symmetry_equiv_pos_as_xyz
'x, y, z'
'-x+1/2, -y, z+1/2'
'-x, y+1/2, -z+1/2'
'x+1/2, -y+1/2, -z'

loop_
_atom_site_label
_atom_site_type_symbol
_atom_site_fract_x
_atom_site_fract_y
_atom_site_fract_z
_atom_site_U_iso_or_equiv
_atom_site_adp_type
_atom_site_occupancy
_atom_site_symmetry_multiplicity
_atom_site_calc_flag
_atom_site_refinement_flags
_atom_site_disorder_assembly
_atom_site_disorder_group
Au1 Au -0.00677(5) 0.35581(3) 0.162415(10) 0.06749(14) Uani 1 1 d . . .
I1 I -0.08834(11) 0.16243(7) 0.16873(3) 0.0991(3) Uani 1 1 d . . .
N1 N 0.0880(10) 0.5666(6) 0.1258(2) 0.0546(17) Uani 1 1 d . . .
N2 N 0.0433(11) 0.5809(8) 0.1874(2) 0.079(3) Uani 1 1 d . . .
F2 F 0.5642(11) 0.1459(8) 0.0977(2) 0.123(3) Uani 1 1 d . A .
F3 F 0.3919(15) 0.0792(6) 0.1372(2) 0.138(3) Uani 1 1 d . A .
F1 F 0.2735(19) 0.1694(13) 0.0962(4) 0.095(4) Uani 0.60 1 d PU A 1
F4 F 0.546(2) 0.4080(13) 0.2665(3) 0.106(4) Uani 0.60 1 d PU B 1
F5 F 0.463(2) 0.2416(11) 0.2617(3) 0.109(4) Uani 0.60 1 d PU B 1
F6 F 0.280(2) 0.3628(16) 0.2615(3) 0.112(4) Uani 0.60 1 d PU B 1
F1' F 0.341(3) 0.179(2) 0.0823(7) 0.107(8) Uani 0.40 1 d PU A 2
F4' F 0.365(4) 0.434(2) 0.2651(7) 0.124(8) Uani 0.40 1 d PU B 2
F5' F 0.578(3) 0.311(2) 0.2632(6) 0.107(6) Uani 0.40 1 d PU B 2
F6' F 0.307(3) 0.273(2) 0.2604(6) 0.110(6) Uani 0.40 1 d PU B 2
C1 C 0.0553(10) 0.5101(7) 0.1579(2) 0.054(2) Uani 1 1 d U . .
C2 C 0.0714(14) 0.6810(10) 0.1744(3) 0.077(3) Uani 1 1 d U . .
C3 C 0.0992(12) 0.6726(8) 0.1342(3) 0.062(2) Uani 1 1 d U . .
C4 C 0.1203(14) 0.7614(9) 0.1111(4) 0.079(3) Uani 1 1 d U . .
H4 H 0.1336 0.7571 0.0840 0.095 Uiso 1 1 calc R . .
C5 C 0.1206(15) 0.8588(10) 0.1310(4) 0.093(3) Uani 1 1 d U . .
H5 H 0.1373 0.9211 0.1170 0.112 Uiso 1 1 calc R . .
C6 C 0.0966(18) 0.8628(12) 0.1708(5) 0.106(4) Uani 1 1 d U . .
H6 H 0.0964 0.9291 0.1827 0.127 Uiso 1 1 calc R . .
C7 C 0.0732(18) 0.7771(13) 0.1943(4) 0.106(5) Uani 1 1 d . . .
H7 H 0.0595 0.7822 0.2214 0.127 Uiso 1 1 calc R . .
C8 C -0.004(2) 0.5504(13) 0.2287(3) 0.124(5) Uani 1 1 d . . .
H8A H -0.0921 0.5979 0.2385 0.185 Uiso 1 1 calc R . .
H8B H 0.0986 0.5544 0.2450 0.185 Uiso 1 1 calc R . .
H8C H -0.0489 0.4794 0.2289 0.185 Uiso 1 1 calc R . .
C9 C 0.1297(12) 0.5153(7) 0.0885(2) 0.050(2) Uani 1 1 d . . .
C10 C -0.0071(16) 0.4583(7) 0.0705(2) 0.065(2) Uani 1 1 d . . .
H10 H -0.1190 0.4579 0.0815 0.078 Uiso 1 1 calc R . .
C11 C 0.0261(17) 0.4042(7) 0.0372(3) 0.076(3) Uani 1 1 d . . .
H11 H -0.0631 0.3654 0.0253 0.092 Uiso 1 1 calc R . .
C12 C 0.1962(17) 0.4062(7) 0.0201(3) 0.067(3) Uani 1 1 d . . .
C13 C 0.226(2) 0.3516(9) -0.0158(3) 0.097(4) Uani 1 1 d . . .
H13 H 0.1367 0.3124 -0.0274 0.116 Uiso 1 1 calc R . .
C14 C 0.389(3) 0.3571(11) -0.0333(3) 0.112(5) Uani 1 1 d . . .
H14 H 0.4091 0.3219 -0.0568 0.135 Uiso 1 1 calc R . .
C15 C 0.525(2) 0.4158(10) -0.0155(3) 0.096(4) Uani 1 1 d . . .
H15 H 0.6355 0.4185 -0.0271 0.115 Uiso 1 1 calc R . .
C16 C 0.4936(18) 0.4688(8) 0.0188(2) 0.075(3) Uani 1 1 d . . .
H16 H 0.5842 0.5073 0.0303 0.090 Uiso 1 1 calc R . .
C17 C 0.3280(13) 0.4667(7) 0.0372(2) 0.057(2) Uani 1 1 d . . .
C18 C 0.2934(12) 0.5222(7) 0.0734(2) 0.050(2) Uani 1 1 d . . .
C19 C 0.4366(10) 0.5839(6) 0.0919(2) 0.0465(19) Uani 1 1 d . . .
C20 C 0.4796(13) 0.6856(7) 0.0749(3) 0.061(2) Uani 1 1 d . . .
C21 C 0.4134(15) 0.7197(9) 0.0383(3) 0.077(3) Uani 1 1 d . . .
H21 H 0.3438 0.6742 0.0235 0.092 Uiso 1 1 calc R . .
C22 C 0.450(2) 0.8177(10) 0.0245(4) 0.103(5) Uani 1 1 d . . .
H22 H 0.3988 0.8406 0.0012 0.123 Uiso 1 1 calc R . .
C23 C 0.563(2) 0.8844(11) 0.0450(5) 0.117(5) Uani 1 1 d . . .
H23 H 0.5906 0.9504 0.0347 0.141 Uiso 1 1 calc R . .
C24 C 0.6326(18) 0.8544(12) 0.0795(5) 0.108(5) Uani 1 1 d . . .
H24 H 0.7073 0.9003 0.0928 0.129 Uiso 1 1 calc R . .
C25 C 0.5950(15) 0.7549(8) 0.0959(4) 0.077(3) Uani 1 1 d . . .
C26 C 0.6632(13) 0.7227(9) 0.1321(4) 0.075(3) Uani 1 1 d . . .
H26 H 0.7345 0.7684 0.1464 0.089 Uiso 1 1 calc R . .
C27 C 0.6262(11) 0.6265(8) 0.1464(3) 0.064(2) Uani 1 1 d . . .
H27 H 0.6785 0.6057 0.1698 0.076 Uiso 1 1 calc R . .
C28 C 0.5112(13) 0.5552(7) 0.1273(2) 0.0518(18) Uani 1 1 d . . .
C29 C 0.4803(13) 0.4505(7) 0.1460(2) 0.053(2) Uani 1 1 d . . .
C30 C 0.4654(10) 0.3584(7) 0.1244(2) 0.053(2) Uani 1 1 d . . .
H30 H 0.4747 0.3617 0.0972 0.064 Uiso 1 1 calc R . .
C31 C 0.4371(12) 0.2614(8) 0.1422(3) 0.061(3) Uani 1 1 d . A .
C32 C 0.4244(13) 0.2549(9) 0.1826(3) 0.067(3) Uani 1 1 d . . .
H32 H 0.4024 0.1903 0.1947 0.081 Uiso 1 1 calc R . .
C33 C 0.4442(12) 0.3432(10) 0.2045(3) 0.069(3) Uani 1 1 d . B .
C34 C 0.4669(12) 0.4425(10) 0.1867(2) 0.067(3) Uani 1 1 d . . .
H34 H 0.4731 0.5031 0.2021 0.080 Uiso 1 1 calc R . .
C35 C 0.4173(18) 0.1650(10) 0.1175(3) 0.083(3) Uani 1 1 d . . .
C36 C 0.4349(18) 0.3427(15) 0.2498(4) 0.101(5) Uani 1 1 d . . .

loop_
_atom_site_aniso_label
_atom_site_aniso_U_11
_atom_site_aniso_U_22
_atom_site_aniso_U_33
_atom_site_aniso_U_23
_atom_site_aniso_U_13
_atom_site_aniso_U_12
Au1 0.05693(19) 0.0831(3) 0.06242(19) 0.02160(18) 0.0028(2) 0.0083(2)
I1 0.0859(5) 0.0887(5) 0.1226(6) 0.0458(5) -0.0002(5) 0.0004(4)
N1 0.048(4) 0.051(4) 0.065(4) -0.010(4) 0.002(3) -0.009(4)
N2 0.069(6) 0.109(7) 0.059(4) -0.016(5) -0.010(4) 0.043(5)
F2 0.125(6) 0.140(7) 0.105(5) -0.035(5) 0.036(5) -0.006(6)
F3 0.211(10) 0.074(5) 0.130(6) 0.013(5) 0.044(7) -0.011(6)
F1 0.102(8) 0.097(7) 0.085(7) -0.025(6) -0.020(6) -0.012(6)
F4 0.128(9) 0.132(8) 0.057(5) -0.002(5) -0.021(6) -0.023(7)
F5 0.143(9) 0.111(7) 0.073(5) 0.038(6) -0.001(6) 0.016(7)
F6 0.121(8) 0.146(9) 0.070(6) -0.003(7) 0.020(6) 0.004(8)
F1' 0.107(10) 0.105(10) 0.110(10) -0.009(7) -0.009(7) -0.006(7)
F4' 0.133(10) 0.127(10) 0.112(9) 0.001(7) 0.009(7) 0.003(7)
F5' 0.107(8) 0.121(9) 0.091(8) 0.004(6) -0.013(6) 0.010(7)
F6' 0.116(8) 0.117(8) 0.098(8) 0.013(6) 0.009(6) -0.012(7)
C1 0.040(4) 0.067(5) 0.055(4) -0.005(4) -0.004(3) 0.009(3)
C2 0.062(5) 0.085(6) 0.085(6) -0.016(5) -0.002(5) 0.009(5)
C3 0.049(4) 0.054(5) 0.084(5) -0.013(5) -0.001(4) 0.002(4)
C4 0.062(5) 0.070(6) 0.105(7) -0.015(6) 0.009(5) -0.009(5)
C5 0.077(6) 0.072(6) 0.130(8) -0.012(6) 0.002(6) -0.005(6)
C6 0.094(7) 0.092(7) 0.133(8) -0.032(7) -0.001(7) 0.000(6)
C7 0.083(8) 0.138(13) 0.097(9) -0.054(9) -0.002(7) 0.012(9)
C8 0.143(12) 0.172(14) 0.056(5) -0.011(7) 0.013(9) 0.059(13)
C9 0.060(5) 0.042(4) 0.049(4) 0.005(4) -0.010(4) -0.007(4)
C10 0.070(5) 0.054(5) 0.070(5) 0.010(4) -0.018(6) -0.008(6)
C11 0.109(9) 0.053(5) 0.067(5) -0.001(4) -0.040(7) -0.017(6)
C12 0.112(9) 0.046(5) 0.043(5) 0.010(4) -0.020(5) 0.005(5)
C13 0.183(14) 0.054(6) 0.053(6) -0.008(6) -0.040(8) 0.028(9)
C14 0.203(16) 0.086(9) 0.047(6) -0.009(6) 0.000(8) 0.057(11)
C15 0.118(11) 0.101(9) 0.068(6) -0.012(6) 0.010(7) 0.027(9)
C16 0.093(7) 0.079(6) 0.053(4) 0.006(4) 0.026(6) 0.015(7)
C17 0.082(6) 0.051(5) 0.039(4) 0.004(4) -0.012(4) 0.013(5)
C18 0.063(5) 0.047(5) 0.040(4) 0.000(4) -0.007(4) 0.003(4)
C19 0.044(4) 0.039(4) 0.057(4) -0.005(4) 0.009(3) -0.004(3)
C20 0.056(5) 0.059(5) 0.068(5) 0.001(4) 0.010(5) -0.015(5)
C21 0.089(7) 0.071(7) 0.070(6) 0.020(5) 0.009(5) -0.007(6)
C22 0.155(15) 0.068(7) 0.085(7) 0.040(6) 0.019(8) -0.011(8)
C23 0.139(14) 0.072(8) 0.141(12) 0.033(9) 0.032(11) -0.025(9)
C24 0.092(9) 0.079(9) 0.152(13) -0.014(10) 0.028(9) -0.035(8)
C25 0.071(7) 0.059(6) 0.102(8) -0.002(6) 0.026(6) -0.028(6)
C26 0.059(6) 0.072(7) 0.093(8) -0.005(6) 0.001(5) -0.014(5)
C27 0.048(5) 0.068(7) 0.075(6) -0.014(5) -0.005(4) -0.002(5)
C28 0.043(4) 0.059(5) 0.053(4) -0.005(4) 0.010(5) -0.002(5)
C29 0.044(5) 0.067(5) 0.048(4) 0.004(4) 0.004(4) 0.006(5)
C30 0.054(5) 0.067(5) 0.040(3) 0.006(4) 0.002(3) 0.006(5)
C31 0.061(6) 0.068(6) 0.055(5) 0.010(5) -0.001(4) 0.008(5)
C32 0.061(6) 0.075(7) 0.066(6) 0.029(5) -0.001(4) 0.015(5)
C33 0.060(6) 0.093(8) 0.055(5) 0.016(6) 0.002(4) 0.014(6)
C34 0.049(6) 0.104(8) 0.049(4) -0.005(5) -0.004(4) 0.003(5)
C35 0.101(8) 0.077(8) 0.070(6) 0.010(6) 0.005(6) 0.002(7)
C36 0.081(8) 0.137(13) 0.085(8) 0.048(10) 0.003(6) 0.018(9)

loop_
_atom_type_symbol
_atom_type_description
_atom_type_scat_dispersion_real
_atom_type_scat_dispersion_imag
_atom_type_scat_source
C C 0.0033 0.0016 'International Tables Vol C Tables 4.2.6.8 and 6.1.1.4'
H H 0.0000 0.0000 'International Tables Vol C Tables 4.2.6.8 and 6.1.1.4'
N N 0.0061 0.0033 'International Tables Vol C Tables 4.2.6.8 and 6.1.1.4'
F F 0.0171 0.0103 'International Tables Vol C Tables 4.2.6.8 and 6.1.1.4'
I I -0.4742 1.8119 'International Tables Vol C Tables 4.2.6.8 and 6.1.1.4'
Au Au -2.0133 8.8022 'International Tables Vol C Tables 4.2.6.8 and 6.1.1.4'

loop_
_geom_angle_atom_site_label_1
_geom_angle_atom_site_label_2
_geom_angle_atom_site_label_3
_geom_angle
C1 Au1 I1 179.2(2)
C1 N1 C3 111.5(7)
C1 N1 C9 121.1(7)
C3 N1 C9 126.9(8)
C1 N2 C2 111.6(8)
C1 N2 C8 122.8(11)
C2 N2 C8 125.5(10)
N1 C1 N2 105.5(8)
N1 C1 Au1 129.0(6)
N2 C1 Au1 124.8(7)
N2 C2 C3 105.8(9)
N2 C2 C7 131.2(12)
C3 C2 C7 123.0(13)
N1 C3 C4 133.1(9)
N1 C3 C2 105.7(9)
C4 C3 C2 121.1(10)
C3 C4 C5 115.9(11)
C3 C4 H4 122.0
C5 C4 H4 122.0
C6 C5 C4 120.7(14)
C6 C5 H5 119.6
C4 C5 H5 119.6
C7 C6 C5 124.7(13)
C7 C6 H6 117.6
C5 C6 H6 117.6
C6 C7 C2 114.4(12)
C6 C7 H7 122.8
C2 C7 H7 122.8
N2 C8 H8A 109.5
N2 C8 H8B 109.5
H8A C8 H8B 109.5
N2 C8 H8C 109.5
H8A C8 H8C 109.5
H8B C8 H8C 109.5
C18 C9 C10 123.4(9)
C18 C9 N1 120.2(7)
C10 C9 N1 116.4(8)
C11 C10 C9 119.2(11)
C11 C10 H10 120.4
C9 C10 H10 120.4
C10 C11 C12 120.5(10)
C10 C11 H11 119.8
C12 C11 H11 119.8
C17 C12 C11 119.7(9)
C17 C12 C13 120.7(12)
C11 C12 C13 119.4(11)
C14 C13 C12 119.5(13)
C14 C13 H13 120.3
C12 C13 H13 120.3
C13 C14 C15 120.3(11)
C13 C14 H14 119.9
C15 C14 H14 119.9
C16 C15 C14 119.6(14)
C16 C15 H15 120.2
C14 C15 H15 120.2
C15 C16 C17 121.8(13)
C15 C16 H16 119.1
C17 C16 H16 119.1
C12 C17 C16 118.0(9)
C12 C17 C18 119.6(9)
C16 C17 C18 122.3(9)
C9 C18 C17 117.5(8)
C9 C18 C19 123.4(8)
C17 C18 C19 119.1(8)
C28 C19 C20 119.3(8)
C28 C19 C18 122.4(7)
C20 C19 C18 117.6(8)
C21 C20 C25 118.2(9)
C21 C20 C19 122.9(9)
C25 C20 C19 118.9(9)
C22 C21 C20 120.8(12)
C22 C21 H21 119.6
C20 C21 H21 119.6
C21 C22 C23 120.5(13)
C21 C22 H22 119.7
C23 C22 H22 119.7
C24 C23 C22 120.7(12)
C24 C23 H23 119.6
C22 C23 H23 119.6
C23 C24 C25 121.3(13)
C23 C24 H24 119.3
C25 C24 H24 119.3
C26 C25 C24 122.4(12)
C26 C25 C20 119.3(9)
C24 C25 C20 118.3(12)
C27 C26 C25 120.3(10)
C27 C26 H26 119.8
C25 C26 H26 119.8
C26 C27 C28 123.0(10)
C26 C27 H27 118.5
C28 C27 H27 118.5
C19 C28 C27 119.1(8)
C19 C28 C29 122.9(8)
C27 C28 C29 118.0(8)
C30 C29 C34 117.5(9)
C30 C29 C28 122.3(7)
C34 C29 C28 120.2(9)
C29 C30 C31 121.7(7)
C29 C30 H30 119.2
C31 C30 H30 119.2
C32 C31 C30 119.9(10)
C32 C31 C35 120.5(10)
C30 C31 C35 119.6(8)
C33 C32 C31 119.6(10)
C33 C32 H32 120.2
C31 C32 H32 120.2
C32 C33 C34 120.9(8)
C32 C33 C36 122.9(11)
C34 C33 C36 116.2(12)
C29 C34 C33 120.3(10)
C29 C34 H34 119.9
C33 C34 H34 119.9
F3 C35 F1 101.4(13)
F3 C35 F2 103.7(11)
F1 C35 F2 115.4(11)
F3 C35 F1' 120.8(17)
F1 C35 F1' 30.9(11)
F2 C35 F1' 86.4(13)
F3 C35 C31 114.2(9)
F1 C35 C31 111.2(12)
F2 C35 C31 110.5(11)
F1' C35 C31 115.9(15)
F5' C36 F6 139.3(15)
F5' C36 F4 58.5(13)
F6 C36 F4 109.5(18)
F5' C36 F5 57.0(14)
F6 C36 F5 103.8(16)
F4 C36 F5 111.3(13)
F5' C36 F6' 108.5(19)
F6 C36 F6' 52.1(13)
F4 C36 F6' 138.8(15)
F5 C36 F6' 54.5(13)
F5' C36 F4' 118(2)
F6 C36 F4' 49.5(13)
F4 C36 F4' 63.7(17)
F5 C36 F4' 137.5(16)
F6' C36 F4' 99.6(18)
F5' C36 C33 109.2(14)
F6 C36 C33 110.9(11)
F4 C36 C33 113.7(12)
F5 C36 C33 107.2(14)
F6' C36 C33 107.5(16)
F4' C36 C33 113.2(14)

loop_
_geom_bond_atom_site_label_1
_geom_bond_atom_site_label_2
_geom_bond_distance
Au1 C1 2.012(9)
Au1 I1 2.5312(9)
N1 C1 1.328(11)
N1 C3 1.373(12)
N1 C9 1.461(11)
N2 C1 1.348(11)
N2 C2 1.357(14)
N2 C8 1.501(13)
F2 C35 1.327(14)
F3 C35 1.289(13)
F1 C35 1.314(18)
F4 C36 1.31(2)
F5 C36 1.36(2)
F6 C36 1.267(18)
F1' C35 1.34(3)
F4' C36 1.37(3)
F5' C36 1.24(2)
F6' C36 1.36(3)
C2 C3 1.390(14)
C2 C7 1.389(17)
C3 C4 1.380(15)
C4 C5 1.405(16)
C4 H4 0.9300
C5 C6 1.367(19)
C5 H5 0.9300
C6 C7 1.36(2)
C6 H6 0.9300
C7 H7 0.9300
C8 H8A 0.9600
C8 H8B 0.9600
C8 H8C 0.9600
C9 C18 1.350(12)
C9 C10 1.406(13)
C10 C11 1.347(14)
C10 H10 0.9300
C11 C12 1.420(16)
C11 H11 0.9300
C12 C17 1.389(14)
C12 C13 1.422(15)
C13 C14 1.37(2)
C13 H13 0.9300
C14 C15 1.41(2)
C14 H14 0.9300
C15 C16 1.367(14)
C15 H15 0.9300
C16 C17 1.408(15)
C16 H16 0.9300
C17 C18 1.441(12)
C18 C19 1.482(12)
C19 C28 1.380(12)
C19 C20 1.447(12)
C20 C21 1.411(14)
C20 C25 1.432(14)
C21 C22 1.353(15)
C21 H21 0.9300
C22 C23 1.39(2)
C22 H22 0.9300
C23 C24 1.34(2)
C23 H23 0.9300
C24 C25 1.405(18)
C24 H24 0.9300
C25 C26 1.398(16)
C26 C27 1.338(14)
C26 H26 0.9300
C27 C28 1.414(12)
C27 H27 0.9300
C28 C29 1.486(12)
C29 C30 1.382(12)
C29 C34 1.390(10)
C30 C31 1.385(12)
C30 H30 0.9300
C31 C32 1.380(12)
C31 C35 1.488(15)
C32 C33 1.350(15)
C32 H32 0.9300
C33 C34 1.405(15)
C33 C36 1.542(15)
C34 H34 0.9300

loop_
_geom_torsion_atom_site_label_1
_geom_torsion_atom_site_label_2
_geom_torsion_atom_site_label_3
_geom_torsion_atom_site_label_4
_geom_torsion
C3 N1 C1 N2 0.7(10)
C9 N1 C1 N2 172.8(7)
C3 N1 C1 Au1 170.8(6)
C9 N1 C1 Au1 -17.0(12)
C2 N2 C1 N1 -1.2(10)
C8 N2 C1 N1 176.1(10)
C2 N2 C1 Au1 -171.9(7)
C8 N2 C1 Au1 5.4(13)
I1 Au1 C1 N1 -130(19)
I1 Au1 C1 N2 39(19)
C1 N2 C2 C3 1.2(11)
C8 N2 C2 C3 -176.0(11)
C1 N2 C2 C7 -179.4(12)
C8 N2 C2 C7 3(2)
C1 N1 C3 C4 -175.6(10)
C9 N1 C3 C4 12.8(17)
C1 N1 C3 C2 0.1(11)
C9 N1 C3 C2 -171.5(8)
N2 C2 C3 N1 -0.8(11)
C7 C2 C3 N1 179.8(11)
N2 C2 C3 C4 175.6(9)
C7 C2 C3 C4 -3.9(17)
N1 C3 C4 C5 178.2(11)
C2 C3 C4 C5 3.1(15)
C3 C4 C5 C6 -1.6(17)
C4 C5 C6 C7 1(2)
C5 C6 C7 C2 -1(2)
N2 C2 C7 C6 -176.5(12)
C3 C2 C7 C6 2.8(18)
C1 N1 C9 C18 -110.6(9)
C3 N1 C9 C18 60.2(13)
C1 N1 C9 C10 68.0(10)
C3 N1 C9 C10 -121.1(10)
C18 C9 C10 C11 2.4(13)
N1 C9 C10 C11 -176.2(8)
C9 C10 C11 C12 -1.0(13)
C10 C11 C12 C17 -1.8(14)
C10 C11 C12 C13 -177.8(8)
C17 C12 C13 C14 1.3(15)
C11 C12 C13 C14 177.3(10)
C12 C13 C14 C15 0.4(18)
C13 C14 C15 C16 -1.1(19)
C14 C15 C16 C17 -0.1(17)
C11 C12 C17 C16 -178.4(9)
C13 C12 C17 C16 -2.4(13)
C11 C12 C17 C18 3.3(13)
C13 C12 C17 C18 179.3(8)
C15 C16 C17 C12 1.8(14)
C15 C16 C17 C18 -180.0(9)
C10 C9 C18 C17 -0.8(13)
N1 C9 C18 C17 177.7(7)
C10 C9 C18 C19 178.9(8)
N1 C9 C18 C19 -2.6(13)
C12 C17 C18 C9 -2.0(12)
C16 C17 C18 C9 179.7(8)
C12 C17 C18 C19 178.3(8)
C16 C17 C18 C19 0.0(13)
C9 C18 C19 C28 67.9(12)
C17 C18 C19 C28 -112.4(9)
C9 C18 C19 C20 -102.7(10)
C17 C18 C19 C20 76.9(10)
C28 C19 C20 C21 178.0(9)
C18 C19 C20 C21 -11.0(13)
C28 C19 C20 C25 -1.7(13)
C18 C19 C20 C25 169.2(9)
C25 C20 C21 C22 -3.8(17)
C19 C20 C21 C22 176.5(11)
C20 C21 C22 C23 4(2)
C21 C22 C23 C24 -3(2)
C22 C23 C24 C25 0(2)
C23 C24 C25 C26 -178.7(13)
C23 C24 C25 C20 0(2)
C21 C20 C25 C26 -179.7(10)
C19 C20 C25 C26 0.1(15)
C21 C20 C25 C24 1.6(16)
C19 C20 C25 C24 -178.6(10)
C24 C25 C26 C27 -178.9(11)
C20 C25 C26 C27 2.5(16)
C25 C26 C27 C28 -3.5(16)
C20 C19 C28 C27 0.8(12)
C18 C19 C28 C27 -169.7(8)
C20 C19 C28 C29 -177.3(8)
C18 C19 C28 C29 12.2(13)
C26 C27 C28 C19 1.8(14)
C26 C27 C28 C29 -179.9(9)
C19 C28 C29 C30 37.0(14)
C27 C28 C29 C30 -141.2(9)
C19 C28 C29 C34 -143.6(10)
C27 C28 C29 C34 38.2(14)
C34 C29 C30 C31 0.4(15)
C28 C29 C30 C31 179.8(9)
C29 C30 C31 C32 -0.5(14)
C29 C30 C31 C35 178.4(9)
C30 C31 C32 C33 -1.6(15)
C35 C31 C32 C33 179.5(10)
C31 C32 C33 C34 3.8(15)
C31 C32 C33 C36 -179.0(10)
C30 C29 C34 C33 1.8(16)
C28 C29 C34 C33 -177.7(8)
C32 C33 C34 C29 -4.0(16)
C36 C33 C34 C29 178.7(10)
C32 C31 C35 F3 -1.3(17)
C30 C31 C35 F3 179.8(10)
C32 C31 C35 F1 112.7(13)
C30 C31 C35 F1 -66.2(15)
C32 C31 C35 F2 -117.7(11)
C30 C31 C35 F2 63.4(13)
C32 C31 C35 F1' 146.1(16)
C30 C31 C35 F1' -32.8(19)
C32 C33 C36 F5' 80(2)
C34 C33 C36 F5' -103.0(19)
C32 C33 C36 F6 -93.1(19)
C34 C33 C36 F6 84.1(19)
C32 C33 C36 F4 142.9(14)
C34 C33 C36 F4 -39.8(16)
C32 C33 C36 F5 19.5(17)
C34 C33 C36 F5 -163.2(12)
C32 C33 C36 F6' -37.8(19)
C34 C33 C36 F6' 139.5(16)
C32 C33 C36 F4' -146.8(19)
C34 C33 C36 F4' 30(2)
